data_7044863
loop_
_publ_author_name
'Kertess, L.'
'Wittkamp, F.'
'Sommer, C.'
'Esselborn, J.'
'R\"udiger, O.'
'Reijerse, E. J.'
'Hofmann, E.'
'Lubitz, W.'
'Winkler, M.'
'Happe, T.'
'Apfel, U.-P.'

_publ_section_title
;
 Chalcogenide substitution in the [2Fe] cluster of [FeFe]-hydrogenases
 conserves high enzymatic activity
;
_journal_name_full 'Dalton Transactions'
_journal_paper_doi 10.1039/C7DT03785F
_journal_year 2017
_chemical_formula_moiety 'C16 H11 Fe2 N O8 Se2'
_chemical_formula_sum 'C16 H11 Fe2 N O8 Se2'
_chemical_formula_weight 614.88
_space_group_crystal_system triclinic
_space_group_IT_number 2
_space_group_name_Hall '-P 1'
_space_group_name_H-M_alt 'P -1'
_symmetry_space_group_name_Hall '-P 1'
_symmetry_space_group_name_H-M 'P -1'
_atom_sites_solution_hydrogens geom
_atom_sites_solution_primary direct
_audit_creation_date 2017-08-23
_audit_creation_method
;
Olex2 1.2
(compiled 2017.08.10 svn.r3458 for OlexSys, GUI svn.r5375)
;
_audit_update_record
;
2017-08-23 deposited with the CCDC.
2017-11-24 downloaded from the CCDC.
;
_cell_angle_alpha 100.188(2)
_cell_angle_beta 100.216(2)
_cell_angle_gamma 100.918(2)
_cell_formula_units_Z 2
_cell_length_a 7.8537(2)
_cell_length_b 9.3351(2)
_cell_length_c 14.4434(4)
_cell_measurement_reflns_used 12916
_cell_measurement_temperature 114(4)
_cell_measurement_theta_max 76.0130
_cell_measurement_theta_min 4.9160
_cell_volume 998.70(5)
_computing_cell_refinement
;
CrysAlisPro, Agilent Technologies,
Version 1.171.37.35 (release 13-08-2014 CrysAlis171 .NET)
(compiled Aug 13 2014,18:06:01)
;
_computing_data_collection
;
CrysAlisPro, Agilent Technologies,
Version 1.171.37.35 (release 13-08-2014 CrysAlis171 .NET)
(compiled Aug 13 2014,18:06:01)
;
_computing_data_reduction
;
CrysAlisPro, Agilent Technologies,
Version 1.171.37.35 (release 13-08-2014 CrysAlis171 .NET)
(compiled Aug 13 2014,18:06:01)
;
_computing_molecular_graphics 'Olex2 (Dolomanov et al., 2009)'
_computing_publication_material 'Olex2 (Dolomanov et al., 2009)'
_computing_structure_refinement 'ShelXL (Sheldrick, 2015)'
_computing_structure_solution 'SIR2004 (Burla et al., 2007)'
_diffrn_ambient_environment N~2~
_diffrn_ambient_temperature 114(4)
_diffrn_detector 'CCD plate'
_diffrn_detector_area_resol_mean 10.4372
_diffrn_detector_type Atlas
_diffrn_measured_fraction_theta_full 0.9978
_diffrn_measured_fraction_theta_max 0.9854
_diffrn_measurement_details
;
#__ type_ start__ end____ width___ exp.time_
  1 omega  -37.00   75.00   1.0000    2.5000
omega____ theta____ kappa____ phi______ frames
    -       41.3552  -77.0000  120.0000 112

#__ type_ start__ end____ width___ exp.time_
  2 omega  -33.00   71.00   1.0000    2.5000
omega____ theta____ kappa____ phi______ frames
    -       41.3552  -57.0000 -150.0000 104

#__ type_ start__ end____ width___ exp.time_
  3 omega  -33.00   71.00   1.0000    2.5000
omega____ theta____ kappa____ phi______ frames
    -       41.3552  -57.0000  -30.0000 104

#__ type_ start__ end____ width___ exp.time_
  4 omega   79.00  158.00   1.0000   10.0000
omega____ theta____ kappa____ phi______ frames
    -      113.0000  111.0000   30.0000 79

#__ type_ start__ end____ width___ exp.time_
  5 omega   35.00   69.00   1.0000   10.0000
omega____ theta____ kappa____ phi______ frames
    -      113.0000  -30.0000  -30.0000 34

#__ type_ start__ end____ width___ exp.time_
  6 omega   82.00  158.00   1.0000   10.0000
omega____ theta____ kappa____ phi______ frames
    -      113.0000   30.0000  120.0000 76

#__ type_ start__ end____ width___ exp.time_
  7 omega   29.00  109.00   1.0000   10.0000
omega____ theta____ kappa____ phi______ frames
    -      113.0000  -94.0000   30.0000 80

#__ type_ start__ end____ width___ exp.time_
  8 omega   35.00  116.00   1.0000   10.0000
omega____ theta____ kappa____ phi______ frames
    -      113.0000 -111.0000  -60.0000 81

#__ type_ start__ end____ width___ exp.time_
  9 omega   29.00  109.00   1.0000   10.0000
omega____ theta____ kappa____ phi______ frames
    -      113.0000  -94.0000 -120.0000 80

#__ type_ start__ end____ width___ exp.time_
 10 omega   85.00  158.00   1.0000   10.0000
omega____ theta____ kappa____ phi______ frames
    -      113.0000   45.0000 -150.0000 73

#__ type_ start__ end____ width___ exp.time_
 11 omega   39.00  143.00   1.0000   10.0000
omega____ theta____ kappa____ phi______ frames
    -      113.0000  -61.0000   60.0000 104

#__ type_ start__ end____ width___ exp.time_
 12 omega   35.00  150.00   1.0000   10.0000
omega____ theta____ kappa____ phi______ frames
    -      113.0000  178.0000   60.0000 115

#__ type_ start__ end____ width___ exp.time_
 13 omega   35.00  116.00   1.0000   10.0000
omega____ theta____ kappa____ phi______ frames
    -      113.0000 -111.0000 -150.0000 81

#__ type_ start__ end____ width___ exp.time_
 14 omega   35.00   69.00   1.0000   10.0000
omega____ theta____ kappa____ phi______ frames
    -      113.0000  -30.0000    0.0000 34

#__ type_ start__ end____ width___ exp.time_
 15 omega   35.00   69.00   1.0000   10.0000
omega____ theta____ kappa____ phi______ frames
    -      113.0000  -30.0000 -120.0000 34

#__ type_ start__ end____ width___ exp.time_
 16 omega   79.00  158.00   1.0000   10.0000
omega____ theta____ kappa____ phi______ frames
    -      113.0000   77.0000  150.0000 79

#__ type_ start__ end____ width___ exp.time_
 17 omega -115.00  -12.00   1.0000    2.5000
omega____ theta____ kappa____ phi______ frames
    -      -41.3552  -57.0000 -150.0000 103

#__ type_ start__ end____ width___ exp.time_
 18 omega -120.00   -8.00   1.0000    2.5000
omega____ theta____ kappa____ phi______ frames
    -      -41.3552  -77.0000  -90.0000 112

#__ type_ start__ end____ width___ exp.time_
 19 omega -120.00   -8.00   1.0000    2.5000
omega____ theta____ kappa____ phi______ frames
    -      -41.3552  -77.0000    0.0000 112

#__ type_ start__ end____ width___ exp.time_
 20 omega -115.00  -12.00   1.0000    2.5000
omega____ theta____ kappa____ phi______ frames
    -      -41.3552  -57.0000   90.0000 103

#__ type_ start__ end____ width___ exp.time_
 21 omega   35.00   69.00   1.0000   10.0000
omega____ theta____ kappa____ phi______ frames
    -      113.0000  -30.0000   90.0000 34

#__ type_ start__ end____ width___ exp.time_
 22 omega   79.00  158.00   1.0000   10.0000
omega____ theta____ kappa____ phi______ frames
    -      113.0000   77.0000 -120.0000 79

#__ type_ start__ end____ width___ exp.time_
 23 omega   82.00  158.00   1.0000   10.0000
omega____ theta____ kappa____ phi______ frames
    -      113.0000   30.0000   30.0000 76

#__ type_ start__ end____ width___ exp.time_
 24 omega   83.00  158.00   1.0000   10.0000
omega____ theta____ kappa____ phi______ frames
    -      113.0000   61.0000  120.0000 75

#__ type_ start__ end____ width___ exp.time_
 25 omega   85.00  158.00   1.0000   10.0000
omega____ theta____ kappa____ phi______ frames
    -      113.0000   45.0000  -60.0000 73

#__ type_ start__ end____ width___ exp.time_
 26 omega   79.00  158.00   1.0000   10.0000
omega____ theta____ kappa____ phi______ frames
    -      113.0000   77.0000 -150.0000 79

#__ type_ start__ end____ width___ exp.time_
 27 omega   79.00  158.00   1.0000   10.0000
omega____ theta____ kappa____ phi______ frames
    -      113.0000   77.0000   30.0000 79

#__ type_ start__ end____ width___ exp.time_
 28 omega   85.00  158.00   1.0000   10.0000
omega____ theta____ kappa____ phi______ frames
    -      113.0000   45.0000  -30.0000 73

#__ type_ start__ end____ width___ exp.time_
 29 omega -115.00  -12.00   1.0000    2.5000
omega____ theta____ kappa____ phi______ frames
    -      -41.3552  -57.0000   30.0000 103

#__ type_ start__ end____ width___ exp.time_
 30 omega -120.00   -8.00   1.0000    2.5000
omega____ theta____ kappa____ phi______ frames
    -      -41.3552  -77.0000 -120.0000 112

#__ type_ start__ end____ width___ exp.time_
 31 omega -120.00   -8.00   1.0000    2.5000
omega____ theta____ kappa____ phi______ frames
    -      -41.3552  -77.0000  150.0000 112

#__ type_ start__ end____ width___ exp.time_
 32 omega    2.00   99.00   1.0000    2.5000
omega____ theta____ kappa____ phi______ frames
    -       41.3552 -125.0000   90.0000 97

#__ type_ start__ end____ width___ exp.time_
 33 omega   83.00  158.00   1.0000   10.0000
omega____ theta____ kappa____ phi______ frames
    -      113.0000   61.0000 -120.0000 75

#__ type_ start__ end____ width___ exp.time_
 34 omega   35.00   69.00   1.0000   10.0000
omega____ theta____ kappa____ phi______ frames
    -      113.0000  -30.0000   60.0000 34

#__ type_ start__ end____ width___ exp.time_
 35 omega   83.00  158.00   1.0000   10.0000
omega____ theta____ kappa____ phi______ frames
    -      113.0000   61.0000   60.0000 75

#__ type_ start__ end____ width___ exp.time_
 36 omega   79.00  158.00   1.0000   10.0000
omega____ theta____ kappa____ phi______ frames
    -      113.0000   77.0000  120.0000 79

#__ type_ start__ end____ width___ exp.time_
 37 omega   79.00  158.00   1.0000   10.0000
omega____ theta____ kappa____ phi______ frames
    -      113.0000   77.0000    0.0000 79

#__ type_ start__ end____ width___ exp.time_
 38 omega   83.00  158.00   1.0000   10.0000
omega____ theta____ kappa____ phi______ frames
    -      113.0000   61.0000 -150.0000 75

#__ type_ start__ end____ width___ exp.time_
 39 omega   79.00  158.00   1.0000   10.0000
omega____ theta____ kappa____ phi______ frames
    -      113.0000   77.0000   90.0000 79

#__ type_ start__ end____ width___ exp.time_
 40 omega   83.00  158.00   1.0000   10.0000
omega____ theta____ kappa____ phi______ frames
    -      113.0000   61.0000  -30.0000 75

#__ type_ start__ end____ width___ exp.time_
 41 omega  -99.00   -2.00   1.0000    2.5000
omega____ theta____ kappa____ phi______ frames
    -      -41.3552  125.0000 -180.0000 97

#__ type_ start__ end____ width___ exp.time_
 42 omega -120.00   -8.00   1.0000    2.5000
omega____ theta____ kappa____ phi______ frames
    -      -41.3552  -77.0000   30.0000 112
;
_diffrn_measurement_device 'four-circle diffractometer'
_diffrn_measurement_device_type 'SuperNova, Single source at offset, Atlas'
_diffrn_measurement_method '\w scans'
_diffrn_orient_matrix_UB_11 -0.1882198000
_diffrn_orient_matrix_UB_12 -0.0419819000
_diffrn_orient_matrix_UB_13 0.0188173000
_diffrn_orient_matrix_UB_21 0.0049363000
_diffrn_orient_matrix_UB_22 -0.1665850000
_diffrn_orient_matrix_UB_23 -0.0220952000
_diffrn_orient_matrix_UB_31 0.0803335000
_diffrn_orient_matrix_UB_32 0.0118873000
_diffrn_orient_matrix_UB_33 0.1071869000
_diffrn_radiation_monochromator mirror
_diffrn_radiation_probe x-ray
_diffrn_radiation_type 'Cu K\a'
_diffrn_radiation_wavelength 1.54184
_diffrn_reflns_av_R_equivalents 0.0249
_diffrn_reflns_av_unetI/netI 0.0164
_diffrn_reflns_Laue_measured_fraction_full 0.997
_diffrn_reflns_Laue_measured_fraction_max 0.984
_diffrn_reflns_limit_h_max 9
_diffrn_reflns_limit_h_min -9
_diffrn_reflns_limit_k_max 11
_diffrn_reflns_limit_k_min -11
_diffrn_reflns_limit_l_max 17
_diffrn_reflns_limit_l_min -17
_diffrn_reflns_number 19974
_diffrn_reflns_point_group_measured_fraction_full 0.997
_diffrn_reflns_point_group_measured_fraction_max 0.984
_diffrn_reflns_theta_full 67.684
_diffrn_reflns_theta_max 76.180
_diffrn_reflns_theta_min 4.944
_diffrn_source 'sealed X-ray tube'
_diffrn_source_type 'SuperNova (Cu) X-ray Source'
_exptl_absorpt_coefficient_mu 16.231
_exptl_absorpt_correction_T_max 0.390
_exptl_absorpt_correction_T_min 0.195
_exptl_absorpt_correction_type gaussian
_exptl_absorpt_process_details
;
CrysAlisPro, Agilent Technologies,
Version 1.171.37.35 (release 13-08-2014 CrysAlis171 .NET)
(compiled Aug 13 2014,18:06:01)
Numerical absorption correction based on gaussian integration over
            a multifaceted crystal model
Empirical absorption correction using spherical harmonics,
 implemented in SCALE3 ABSPACK scaling algorithm.
;
_exptl_crystal_colour red
_exptl_crystal_colour_primary red
_exptl_crystal_density_diffrn 2.045
_exptl_crystal_description prism
_exptl_crystal_F_000 596
_exptl_crystal_size_max 0.1744
_exptl_crystal_size_mid 0.1349
_exptl_crystal_size_min 0.1
_refine_diff_density_max 0.599
_refine_diff_density_min -0.447
_refine_diff_density_rms 0.075
_refine_ls_extinction_method none
_refine_ls_goodness_of_fit_ref 1.034
_refine_ls_hydrogen_treatment constr
_refine_ls_matrix_type full
_refine_ls_number_parameters 262
_refine_ls_number_reflns 4101
_refine_ls_number_restraints 0
_refine_ls_restrained_S_all 1.034
_refine_ls_R_factor_all 0.0245
_refine_ls_R_factor_gt 0.0233
_refine_ls_shift/su_max 0.001
_refine_ls_shift/su_mean 0.000
_refine_ls_structure_factor_coef Fsqd
_refine_ls_weighting_details 'w=1/[\s^2^(Fo^2^)+(0.0398P)^2^+0.5444P] where P=(Fo^2^+2Fc^2^)/3'
_refine_ls_weighting_scheme calc
_refine_ls_wR_factor_gt 0.0609
_refine_ls_wR_factor_ref 0.0614
_reflns_Friedel_coverage 0.000
_reflns_number_gt 4007
_reflns_number_total 4101
_reflns_threshold_expression 'I > 2\s(I)'
_cod_data_source_file c7dt03785f2.cif
_cod_data_source_block 2a
_cod_database_code 7044863
_shelx_shelxl_version_number 2016/6
_chemical_oxdiff_formula 'C16 H11 N1 O8 Fe2 Se2'
_shelx_space_group_comment
;
The symmetry employed for this shelxl refinement is uniquely defined
by the following loop, which should always be used as a source of
symmetry information in preference to the above space-group names.
They are only intended as comments.
;
_reflns_odcompleteness_completeness 99.78
_reflns_odcompleteness_iscentric 1
_reflns_odcompleteness_theta 66.97
_olex2_refinement_description
;
1. Fixed Uiso
 At 1.2 times of:
  All C(H) groups, All C(H,H) groups
2.a Secondary CH2 refined with riding coordinates:
 C8(H8A,H8B), C7(H7A,H7B), C10(H10A,H10B)
2.b Aromatic/amide H refined with riding coordinates:
 C14(H14), C13(H13), C12(H12), C16(H16), C15(H15)
;
_olex2_submission_special_instructions 'No special instructions were received'

loop_
_space_group_symop_operation_xyz
'x, y, z'
'-x, -y, -z'

loop_
_atom_site_label
_atom_site_type_symbol
_atom_site_fract_x
_atom_site_fract_y
_atom_site_fract_z
_atom_site_U_iso_or_equiv
_atom_site_adp_type
_atom_site_occupancy
_atom_site_site_symmetry_order
_atom_site_calc_flag
_atom_site_refinement_flags_posn
Fe2 Fe 0.41056(4) 0.79801(4) 0.11903(2) 0.02199(8) Uani 1 1 d .
C2 C -0.0322(3) 0.6794(2) 0.07876(18) 0.0297(5) Uani 1 1 d .
Se2 Se 0.42812(3) 0.81005(2) 0.28631(2) 0.02110(7) Uani 1 1 d .
O2 O 0.1463(3) 0.44471(19) 0.21381(16) 0.0411(4) Uani 1 1 d .
C4 C 0.6223(3) 0.9165(3) 0.12307(19) 0.0313(5) Uani 1 1 d .
O4 O 0.2498(3) 0.7089(2) -0.08848(14) 0.0501(5) Uani 1 1 d .
O6 O 0.7595(3) 0.9898(2) 0.12859(18) 0.0477(5) Uani 1 1 d .
C6 C 0.4788(3) 0.6251(3) 0.11528(17) 0.0276(4) Uani 1 1 d .
C5 C 0.3146(4) 0.7461(3) -0.00817(18) 0.0328(5) Uani 1 1 d .
O5 O 0.5228(3) 0.5152(2) 0.11384(13) 0.0374(4) Uani 1 1 d .
C8 C 0.4975(3) 1.0270(2) 0.34955(16) 0.0243(4) Uani 1 1 d .
H8A H 0.539398 1.037367 0.419740 0.029 Uiso 1 1 calc R
H8B H 0.598090 1.075659 0.324823 0.029 Uiso 1 1 calc R
O8 O 0.1163(2) 1.17303(16) 0.37471(11) 0.0236(3) Uani 1 1 d .
C7 C 0.3161(3) 1.1414(2) 0.24259(16) 0.0247(4) Uani 1 1 d .
H7A H 0.425554 1.201836 0.231473 0.030 Uiso 1 1 calc R
H7B H 0.228744 1.204965 0.244893 0.030 Uiso 1 1 calc R
O7 O 0.2698(2) 1.04962(18) 0.46870(12) 0.0283(3) Uani 1 1 d .
O3 O -0.1068(2) 0.82697(19) 0.31256(13) 0.0315(4) Uani 1 1 d .
C3 C 0.1382(3) 0.5622(3) 0.20426(18) 0.0294(5) Uani 1 1 d .
C10 C 0.0005(3) 1.1797(2) 0.44295(16) 0.0256(4) Uani 1 1 d .
H10A H 0.072827 1.210733 0.509688 0.031 Uiso 1 1 calc R
H10B H -0.077298 1.079816 0.435444 0.031 Uiso 1 1 calc R
C9 C 0.2471(3) 1.1032(2) 0.39834(16) 0.0223(4) Uani 1 1 d .
C11 C -0.1104(3) 1.2902(2) 0.42427(16) 0.0221(4) Uani 1 1 d .
C14 C -0.3203(3) 1.4952(3) 0.3974(2) 0.0333(5) Uani 1 1 d .
H14 H -0.390536 1.566080 0.388362 0.040 Uiso 1 1 calc R
C13 C -0.2494(3) 1.4336(3) 0.32298(18) 0.0293(5) Uani 1 1 d .
H13 H -0.271891 1.461698 0.262673 0.035 Uiso 1 1 calc R
C12 C -0.1452(3) 1.3308(2) 0.33594(17) 0.0255(4) Uani 1 1 d .
H12 H -0.097790 1.288140 0.284338 0.031 Uiso 1 1 calc R
C16 C -0.1843(3) 1.3516(2) 0.49863(17) 0.0259(4) Uani 1 1 d .
H16 H -0.162693 1.323445 0.558939 0.031 Uiso 1 1 calc R
C1 C -0.0095(3) 0.7987(2) 0.26648(16) 0.0245(4) Uani 1 1 d .
Fe1 Fe 0.13490(4) 0.74769(3) 0.18821(2) 0.01986(8) Uani 1 1 d .
Se1 Se 0.21805(3) 0.96714(2) 0.12986(2) 0.02086(7) Uani 1 1 d .
O1 O -0.1382(3) 0.6349(2) 0.00967(14) 0.0441(5) Uani 1 1 d .
N1 N 0.3572(2) 1.10346(19) 0.33424(13) 0.0232(4) Uani 1 1 d .
C15 C -0.2888(3) 1.4534(3) 0.48516(18) 0.0313(5) Uani 1 1 d .
H15 H -0.338937 1.494522 0.536057 0.038 Uiso 1 1 calc R

loop_
_atom_site_aniso_label
_atom_site_aniso_U_11
_atom_site_aniso_U_22
_atom_site_aniso_U_33
_atom_site_aniso_U_23
_atom_site_aniso_U_13
_atom_site_aniso_U_12
Fe2 0.02675(17) 0.02467(16) 0.01998(18) 0.00821(13) 0.00775(13) 0.01342(13)
C2 0.0324(11) 0.0265(10) 0.0295(12) 0.0031(9) 0.0076(10) 0.0068(9)
Se2 0.02305(11) 0.02328(11) 0.02027(12) 0.00823(8) 0.00429(8) 0.01045(8)
O2 0.0532(11) 0.0239(8) 0.0554(12) 0.0171(8) 0.0213(9) 0.0146(7)
C4 0.0362(12) 0.0358(12) 0.0324(13) 0.0161(10) 0.0144(10) 0.0190(10)
O4 0.0792(15) 0.0554(12) 0.0235(10) 0.0047(8) 0.0046(9) 0.0437(11)
O6 0.0369(10) 0.0491(11) 0.0668(15) 0.0273(10) 0.0215(10) 0.0106(8)
C6 0.0297(11) 0.0351(11) 0.0219(11) 0.0077(9) 0.0073(9) 0.0141(9)
C5 0.0458(13) 0.0341(11) 0.0274(13) 0.0083(9) 0.0105(10) 0.0269(10)
O5 0.0504(10) 0.0361(9) 0.0327(10) 0.0078(7) 0.0072(8) 0.0288(8)
C8 0.0228(10) 0.0250(9) 0.0238(11) 0.0045(8) 0.0025(8) 0.0057(8)
O8 0.0308(8) 0.0239(7) 0.0218(8) 0.0094(6) 0.0090(6) 0.0125(6)
C7 0.0336(11) 0.0200(9) 0.0217(11) 0.0059(8) 0.0067(9) 0.0071(8)
O7 0.0309(8) 0.0339(8) 0.0246(8) 0.0132(6) 0.0057(6) 0.0123(6)
O3 0.0288(8) 0.0374(8) 0.0306(9) 0.0056(7) 0.0112(7) 0.0102(7)
C3 0.0309(11) 0.0284(11) 0.0311(12) 0.0065(9) 0.0106(9) 0.0083(8)
C10 0.0347(11) 0.0255(10) 0.0221(11) 0.0088(8) 0.0113(9) 0.0122(8)
C9 0.0250(10) 0.0185(8) 0.0210(10) 0.0027(8) 0.0017(8) 0.0038(7)
C11 0.0239(9) 0.0204(9) 0.0224(11) 0.0062(8) 0.0041(8) 0.0051(7)
C14 0.0283(11) 0.0307(11) 0.0447(15) 0.0134(10) 0.0063(10) 0.0126(9)
C13 0.0296(11) 0.0309(11) 0.0287(12) 0.0133(9) 0.0024(9) 0.0074(9)
C12 0.0279(10) 0.0240(9) 0.0245(11) 0.0065(8) 0.0049(8) 0.0052(8)
C16 0.0274(10) 0.0274(10) 0.0226(11) 0.0052(8) 0.0046(8) 0.0072(8)
C1 0.0250(10) 0.0212(9) 0.0245(11) 0.0058(8) -0.0015(8) 0.0041(7)
Fe1 0.02257(16) 0.01793(15) 0.01996(17) 0.00456(12) 0.00410(13) 0.00687(12)
Se1 0.02598(12) 0.02128(11) 0.01865(12) 0.00728(8) 0.00453(9) 0.01105(8)
O1 0.0412(10) 0.0487(11) 0.0310(10) -0.0015(8) -0.0044(8) 0.0036(8)
N1 0.0269(9) 0.0229(8) 0.0203(9) 0.0056(7) 0.0043(7) 0.0069(7)
C15 0.0311(11) 0.0343(11) 0.0316(13) 0.0062(10) 0.0098(10) 0.0132(9)

loop_
_atom_type_symbol
_atom_type_description
_atom_type_scat_dispersion_real
_atom_type_scat_dispersion_imag
_atom_type_scat_source
C C 0.0181 0.0091 'International Tables Vol C Tables 4.2.6.8 and 6.1.1.4'
H H 0.0000 0.0000 'International Tables Vol C Tables 4.2.6.8 and 6.1.1.4'
N N 0.0311 0.0180 'International Tables Vol C Tables 4.2.6.8 and 6.1.1.4'
O O 0.0492 0.0322 'International Tables Vol C Tables 4.2.6.8 and 6.1.1.4'
Fe Fe -1.1336 3.1974 'International Tables Vol C Tables 4.2.6.8 and 6.1.1.4'
Se Se -0.7943 1.1372 'International Tables Vol C Tables 4.2.6.8 and 6.1.1.4'

loop_
_exptl_crystal_face_index_h
_exptl_crystal_face_index_k
_exptl_crystal_face_index_l
_exptl_crystal_face_perp_dist
_exptl_oxdiff_crystal_face_indexfrac_h
_exptl_oxdiff_crystal_face_indexfrac_k
_exptl_oxdiff_crystal_face_indexfrac_l
_exptl_oxdiff_crystal_face_x
_exptl_oxdiff_crystal_face_y
_exptl_oxdiff_crystal_face_z
-4 3 -5 0.0477 -4.0027 2.9946 -4.9968 0.5336 -0.4082 -0.8215
4 -3 2 0.0403 4.0020 -2.9942 1.9961 -0.5900 0.4744 0.4999
-3 2 8 0.0518 -2.9993 1.9941 8.0048 0.6314 -0.5239 0.6408
3 3 2 0.0525 2.9987 3.0038 2.0000 -0.6529 -0.5298 0.4910
2 4 -7 0.0676 1.9962 4.0037 -7.0007 -0.6755 -0.5024 -0.5424
-2 -4 8 0.0524 -1.9960 -4.0038 8.0009 0.6943 0.4803 0.6497
-3 -2 -3 0.0565 -2.9995 -2.0037 -2.9997 0.5922 0.3853 -0.5863
3 -3 7 0.0556 3.0031 -2.9964 6.9978 -0.3078 0.3594 0.9557
1 -2 -8 0.0630 0.9994 -1.9971 -8.0034 -0.2549 0.5144 -0.8013

loop_
_geom_angle_atom_site_label_1
_geom_angle_atom_site_label_2
_geom_angle_atom_site_label_3
_geom_angle
Se2 Fe2 Fe1 57.938(12)
Se2 Fe2 Se1 86.931(13)
C4 Fe2 Se2 100.20(8)
C4 Fe2 Fe1 149.10(8)
C4 Fe2 Se1 103.68(7)
C6 Fe2 Se2 86.56(7)
C6 Fe2 C4 98.29(10)
C6 Fe2 C5 91.16(10)
C6 Fe2 Fe1 101.48(7)
C6 Fe2 Se1 157.87(8)
C5 Fe2 Se2 157.80(9)
C5 Fe2 C4 101.97(12)
C5 Fe2 Fe1 101.13(9)
C5 Fe2 Se1 86.96(7)
Se1 Fe2 Fe1 57.471(11)
O1 C2 Fe1 179.4(2)
Fe2 Se2 Fe1 64.471(13)
C8 Se2 Fe2 105.98(7)
C8 Se2 Fe1 110.57(6)
O6 C4 Fe2 177.4(2)
O5 C6 Fe2 179.3(2)
O4 C5 Fe2 177.6(3)
Se2 C8 H8A 108.8
Se2 C8 H8B 108.8
H8A C8 H8B 107.7
N1 C8 Se2 113.93(14)
N1 C8 H8A 108.8
N1 C8 H8B 108.8
C9 O8 C10 113.42(16)
H7A C7 H7B 107.5
Se1 C7 H7A 108.4
Se1 C7 H7B 108.4
N1 C7 H7A 108.4
N1 C7 H7B 108.4
N1 C7 Se1 115.34(14)
O2 C3 Fe1 177.5(2)
O8 C10 H10A 109.9
O8 C10 H10B 109.9
O8 C10 C11 108.98(17)
H10A C10 H10B 108.3
C11 C10 H10A 109.9
C11 C10 H10B 109.9
O8 C9 N1 111.84(18)
O7 C9 O8 124.8(2)
O7 C9 N1 123.4(2)
C12 C11 C10 122.8(2)
C12 C11 C16 119.1(2)
C16 C11 C10 118.1(2)
C13 C14 H14 120.0
C13 C14 C15 119.9(2)
C15 C14 H14 120.0
C14 C13 H13 119.8
C14 C13 C12 120.3(2)
C12 C13 H13 119.8
C11 C12 H12 119.9
C13 C12 C11 120.1(2)
C13 C12 H12 119.9
C11 C16 H16 119.7
C15 C16 C11 120.5(2)
C15 C16 H16 119.7
O3 C1 Fe1 176.9(2)
C2 Fe1 Fe2 99.98(8)
C2 Fe1 Se2 156.07(8)
C2 Fe1 C1 97.37(10)
C2 Fe1 Se1 87.01(8)
Se2 Fe1 Fe2 57.591(12)
C3 Fe1 Fe2 98.73(7)
C3 Fe1 C2 92.15(11)
C3 Fe1 Se2 84.06(8)
C3 Fe1 C1 100.65(10)
C3 Fe1 Se1 156.08(8)
C1 Fe1 Fe2 153.37(7)
C1 Fe1 Se2 106.56(7)
C1 Fe1 Se1 103.17(7)
Se1 Fe1 Fe2 58.040(11)
Se1 Fe1 Se2 87.064(13)
C7 Se1 Fe2 112.15(7)
C7 Se1 Fe1 108.87(6)
Fe1 Se1 Fe2 64.489(12)
C7 N1 C8 117.05(18)
C9 N1 C8 117.05(18)
C9 N1 C7 124.05(18)
C14 C15 H15 120.0
C16 C15 C14 119.9(2)
C16 C15 H15 120.0

loop_
_geom_bond_atom_site_label_1
_geom_bond_atom_site_label_2
_geom_bond_distance
Fe2 Se2 2.3768(4)
Fe2 C4 1.800(3)
Fe2 C6 1.790(2)
Fe2 C5 1.798(3)
Fe2 Fe1 2.5405(5)
Fe2 Se1 2.3882(4)
C2 Fe1 1.794(2)
C2 O1 1.135(3)
Se2 C8 1.996(2)
Se2 Fe1 2.3859(4)
O2 C3 1.141(3)
C4 O6 1.143(3)
O4 C5 1.143(3)
C6 O5 1.141(3)
C8 H8A 0.9900
C8 H8B 0.9900
C8 N1 1.429(3)
O8 C10 1.456(3)
O8 C9 1.343(3)
C7 H7A 0.9900
C7 H7B 0.9900
C7 Se1 2.008(2)
C7 N1 1.428(3)
O7 C9 1.210(3)
O3 C1 1.137(3)
C3 Fe1 1.792(2)
C10 H10A 0.9900
C10 H10B 0.9900
C10 C11 1.500(3)
C9 N1 1.374(3)
C11 C12 1.390(3)
C11 C16 1.396(3)
C14 H14 0.9500
C14 C13 1.382(4)
C14 C15 1.386(4)
C13 H13 0.9500
C13 C12 1.390(3)
C12 H12 0.9500
C16 H16 0.9500
C16 C15 1.385(3)
C1 Fe1 1.805(2)
Fe1 Se1 2.3733(4)
C15 H15 0.9500

loop_
_geom_torsion_atom_site_label_1
_geom_torsion_atom_site_label_2
_geom_torsion_atom_site_label_3
_geom_torsion_atom_site_label_4
_geom_torsion
Se2 C8 N1 C7 -77.3(2)
Se2 C8 N1 C9 87.8(2)
O8 C10 C11 C12 22.8(3)
O8 C10 C11 C16 -158.66(18)
O8 C9 N1 C8 -177.50(17)
O8 C9 N1 C7 -13.5(3)
O7 C9 N1 C8 4.3(3)
O7 C9 N1 C7 168.3(2)
C10 O8 C9 O7 0.2(3)
C10 O8 C9 N1 -177.93(16)
C10 C11 C12 C13 179.9(2)
C10 C11 C16 C15 -179.6(2)
C9 O8 C10 C11 166.20(17)
C11 C16 C15 C14 -0.2(3)
C14 C13 C12 C11 -0.6(3)
C13 C14 C15 C16 0.9(4)
C12 C11 C16 C15 -0.9(3)
C16 C11 C12 C13 1.3(3)
Se1 C7 N1 C8 65.6(2)
Se1 C7 N1 C9 -98.4(2)
C15 C14 C13 C12 -0.5(4)
